data_4070266
loop_
_publ_author_name
'Rozenel, Sergio S.'
'Chomitz, Wayne A.'
'Arnold, John'

_publ_section_title
;
 Chromium Complexes Supported by the Multidentate Monoanionic N2P2Ligand:
 Reduction Chemistry and Reactivity with Ethylene
;
_journal_issue 21
_journal_name_full Organometallics
_journal_page_first 6243
_journal_paper_doi 10.1021/om900695s
_journal_volume 28
_journal_year 2009
_chemical_formula_moiety 'C58 H116 Cr2 N6 P4 Si2'
_chemical_formula_sum 'C58 H116 Cr2 N6 P4 Si2'
_chemical_formula_weight 1181.63
_chemical_melting_point 175(2)
_chemical_name_systematic
; 
 ? 
;
_space_group_IT_number 2
_symmetry_cell_setting triclinic
_symmetry_space_group_name_Hall '-P 1'
_symmetry_space_group_name_H-M 'P -1'
_atom_sites_solution_hydrogens geom
_atom_sites_solution_primary direct
_atom_sites_solution_secondary difmap
_audit_creation_method SHELXL-97
_cell_angle_alpha 89.222(3)
_cell_angle_beta 88.345(3)
_cell_angle_gamma 84.857(3)
_cell_formula_units_Z 2
_cell_length_a 13.174(3)
_cell_length_b 15.113(3)
_cell_length_c 17.002(4)
_cell_measurement_reflns_used 4237
_cell_measurement_temperature 171(2)
_cell_measurement_theta_max 49.453
_cell_measurement_theta_min 6.899
_cell_volume 3369.8(13)
_computing_cell_refinement 'Bruker SAINT v7.07'
_computing_data_collection 'Bruker SMART v5.054d'
_computing_data_reduction 'Bruker SAINT v7.07'
_computing_structure_refinement 'SHELXL-97 (Sheldrick, 1997)'
_computing_structure_solution 'SHELXS-97 (Sheldrick, 1990)'
_diffrn_ambient_temperature 296(2)
_diffrn_measured_fraction_theta_full 0.949
_diffrn_measured_fraction_theta_max 0.949
_diffrn_measurement_device_type 'SMART 1000'
_diffrn_measurement_method w/scans
_diffrn_radiation_monochromator graphite
_diffrn_radiation_source 'fine-focus sealed tube'
_diffrn_radiation_type MoK\a
_diffrn_radiation_wavelength 0.71073
_diffrn_reflns_av_R_equivalents 0.1121
_diffrn_reflns_av_sigmaI/netI 0.1237
_diffrn_reflns_limit_h_max 15
_diffrn_reflns_limit_h_min -15
_diffrn_reflns_limit_k_max 17
_diffrn_reflns_limit_k_min -9
_diffrn_reflns_limit_l_max 19
_diffrn_reflns_limit_l_min -20
_diffrn_reflns_number 17210
_diffrn_reflns_theta_full 24.79
_diffrn_reflns_theta_max 24.79
_diffrn_reflns_theta_min 3.28
_diffrn_standards_decay_% 0
_diffrn_standards_interval_count 0
_diffrn_standards_interval_time 0
_diffrn_standards_number 0
_exptl_absorpt_coefficient_mu 0.491
_exptl_absorpt_correction_T_max 0.9344
_exptl_absorpt_correction_T_min 0.8391
_exptl_absorpt_correction_type empirical
_exptl_absorpt_process_details 'Blessing, 1995'
_exptl_crystal_colour brown
_exptl_crystal_density_diffrn 1.165
_exptl_crystal_density_method 'not measured'
_exptl_crystal_description Block
_exptl_crystal_F_000 1284
_exptl_crystal_size_max 0.37
_exptl_crystal_size_mid 0.30
_exptl_crystal_size_min 0.14
_refine_diff_density_max 0.528
_refine_diff_density_min -0.632
_refine_diff_density_rms 0.071
_refine_ls_extinction_method none
_refine_ls_goodness_of_fit_ref 1.017
_refine_ls_hydrogen_treatment constr
_refine_ls_matrix_type full
_refine_ls_number_parameters 677
_refine_ls_number_reflns 11006
_refine_ls_number_restraints 0
_refine_ls_restrained_S_all 1.017
_refine_ls_R_factor_all 0.0877
_refine_ls_R_factor_gt 0.0444
_refine_ls_shift/su_max 0.004
_refine_ls_shift/su_mean 0.000
_refine_ls_structure_factor_coef Fsqd
_refine_ls_weighting_details 'calc w=1/[\s^2^(Fo^2^)+(0.0240P)^2^+0.0000P] where P=(Fo^2^+2Fc^2^)/3'
_refine_ls_weighting_scheme calc
_refine_ls_wR_factor_gt 0.0933
_refine_ls_wR_factor_ref 0.0998
_reflns_number_gt 5809
_reflns_number_total 11603
_reflns_threshold_expression >2sigma(I)
_cod_data_source_file om900695s_si_002.cif
_cod_data_source_block srd238m
_cod_depositor_comments
;
The following automatic conversions were performed:

'_chemical_melting_point' value '173-177' was changed to '175(2)' -
the average value was taken and precision was
estimated.

'_symmetry_cell_setting' value 'Triclinic' changed to
'triclinic' according to
/home/saulius/struct/CIF-dictionaries/cif_core.dic dictionary named
'cif_core.dic' version 2.4.2 from 2011-04-26.

Automatic conversion script
Id: cif_fix_values 1715 2011-07-08 13:25:40Z adriana 
;
_cod_database_code 4070266

loop_
_symmetry_equiv_pos_as_xyz
'x, y, z'
'-x, -y, -z'

loop_
_atom_site_label
_atom_site_type_symbol
_atom_site_fract_x
_atom_site_fract_y
_atom_site_fract_z
_atom_site_U_iso_or_equiv
_atom_site_adp_type
_atom_site_occupancy
_atom_site_symmetry_multiplicity
_atom_site_calc_flag
_atom_site_refinement_flags
Cr1 Cr 0.35066(4) 0.74197(4) 0.27249(3) 0.02458(16) Uani 1 1 d .
Cr2 Cr 0.16693(4) 0.76877(4) 0.21497(3) 0.02414(16) Uani 1 1 d .
Si2 Si 0.53561(7) 0.72378(7) 0.34575(6) 0.0301(3) Uani 1 1 d .
Si1 Si -0.01686(7) 0.79785(7) 0.13972(5) 0.0274(3) Uani 1 1 d .
P1 P 0.14531(8) 1.08499(7) 0.10908(5) 0.0387(3) Uani 1 1 d .
P2 P 0.18412(8) 0.70095(7) -0.12399(5) 0.0392(3) Uani 1 1 d .
P4 P 0.32653(8) 0.43105(7) 0.40851(5) 0.0384(3) Uani 1 1 d .
P3 P 0.32674(8) 0.77368(8) 0.61413(5) 0.0397(3) Uani 1 1 d .
N1 N 0.27616(18) 0.68127(18) 0.20335(14) 0.0227(7) Uani 1 1 d .
N2 N 0.24024(18) 0.82764(18) 0.28601(14) 0.0235(7) Uani 1 1 d .
C8 C 0.2219(2) 0.9039(2) 0.33064(17) 0.0245(8) Uani 1 1 d .
N3 N 0.02537(18) 0.75332(18) 0.22649(14) 0.0255(7) Uani 1 1 d .
N5 N 0.10881(19) 0.81504(19) 0.10154(14) 0.0262(7) Uani 1 1 d .
N4 N 0.48950(18) 0.76552(19) 0.25965(14) 0.0258(7) Uani 1 1 d .
C1 C 0.2909(2) 0.6021(2) 0.16310(17) 0.0240(8) Uani 1 1 d .
N6 N 0.41551(18) 0.68732(19) 0.38080(14) 0.0259(7) Uani 1 1 d .
C52 C 0.4149(2) 0.5901(2) 0.39023(19) 0.0320(9) Uani 1 1 d .
H52A H 0.4430 0.5730 0.4422 0.038 Uiso 1 1 calc R
H52B H 0.4618 0.5615 0.3497 0.038 Uiso 1 1 calc R
C13 C 0.1817(3) 1.0597(2) 0.4217(2) 0.0357(9) Uani 1 1 d .
C15 C -0.0309(2) 0.7128(2) 0.29147(18) 0.0304(9) Uani 1 1 d .
C16 C -0.1208(2) 0.7758(3) 0.31896(19) 0.0388(10) Uani 1 1 d .
H16A H -0.1691 0.7859 0.2763 0.058 Uiso 1 1 calc R
H16B H -0.0965 0.8325 0.3338 0.058 Uiso 1 1 calc R
H16C H -0.1548 0.7497 0.3645 0.058 Uiso 1 1 calc R
C21 C 0.1322(3) 0.9050(2) 0.07641(19) 0.0322(9) Uani 1 1 d .
H21A H 0.0752 0.9318 0.0449 0.039 Uiso 1 1 calc R
H21B H 0.1939 0.8994 0.0415 0.039 Uiso 1 1 calc R
C10 C 0.1240(3) 0.9329(2) 0.35902(19) 0.0320(9) Uani 1 1 d .
H10A H 0.0685 0.8998 0.3470 0.038 Uiso 1 1 calc R
C40 C 0.6305(2) 0.7518(3) 0.1622(2) 0.0427(11) Uani 1 1 d .
H40A H 0.6082 0.6942 0.1478 0.064 Uiso 1 1 calc R
H40B H 0.6820 0.7430 0.2027 0.064 Uiso 1 1 calc R
H40C H 0.6599 0.7799 0.1156 0.064 Uiso 1 1 calc R
C6 C 0.3222(3) 0.4391(2) 0.0807(2) 0.0360(9) Uani 1 1 d .
C9 C 0.2987(3) 0.9566(2) 0.34986(18) 0.0303(9) Uani 1 1 d .
H9A H 0.3668 0.9392 0.3327 0.036 Uiso 1 1 calc R
C53 C 0.3133(2) 0.5524(2) 0.3845(2) 0.0331(9) Uani 1 1 d .
H53A H 0.2877 0.5619 0.3306 0.040 Uiso 1 1 calc R
H53B H 0.2633 0.5835 0.4216 0.040 Uiso 1 1 calc R
C44 C 0.3566(2) 0.7399(2) 0.44525(17) 0.0302(9) Uani 1 1 d .
H44A H 0.2831 0.7326 0.4406 0.036 Uiso 1 1 calc R
H44B H 0.3659 0.8037 0.4373 0.036 Uiso 1 1 calc R
C19 C -0.0854(3) 0.7248(3) 0.07698(19) 0.0444(11) Uani 1 1 d .
H19A H -0.1039 0.7562 0.0279 0.067 Uiso 1 1 calc R
H19B H -0.1473 0.7087 0.1050 0.067 Uiso 1 1 calc R
H19C H -0.0412 0.6707 0.0649 0.067 Uiso 1 1 calc R
C3 C 0.2121(2) 0.5478(2) 0.15332(19) 0.0299(9) Uani 1 1 d .
H3A H 0.1462 0.5660 0.1745 0.036 Uiso 1 1 calc R
C38 C 0.5397(3) 0.8111(3) 0.19383(19) 0.0330(9) Uani 1 1 d .
C12 C 0.1058(3) 1.0083(2) 0.4041(2) 0.0350(10) Uani 1 1 d .
H12A H 0.0385 1.0248 0.4234 0.042 Uiso 1 1 calc R
C17 C -0.0686(3) 0.6247(2) 0.2658(2) 0.0411(10) Uani 1 1 d .
H17A H -0.1210 0.6366 0.2264 0.062 Uiso 1 1 calc R
H17B H -0.0974 0.5947 0.3116 0.062 Uiso 1 1 calc R
H17C H -0.0113 0.5867 0.2431 0.062 Uiso 1 1 calc R
C49 C 0.2007(3) 0.7289(3) 0.6249(2) 0.0449(11) Uani 1 1 d .
H49A H 0.1655 0.7607 0.6706 0.054 Uiso 1 1 calc R
C22 C 0.1500(3) 0.9678(2) 0.14202(19) 0.0332(9) Uani 1 1 d .
H22A H 0.2174 0.9504 0.1645 0.040 Uiso 1 1 calc R
H22B H 0.0975 0.9620 0.1842 0.040 Uiso 1 1 calc R
C58 C 0.1216(3) 0.4375(3) 0.3549(3) 0.0633(14) Uani 1 1 d .
H58A H 0.0531 0.4192 0.3660 0.095 Uiso 1 1 calc R
H58B H 0.1495 0.4097 0.3063 0.095 Uiso 1 1 calc R
H58C H 0.1180 0.5023 0.3488 0.095 Uiso 1 1 calc R
C50 C 0.1271(3) 0.7425(3) 0.5569(2) 0.0638(14) Uani 1 1 d .
H50A H 0.0592 0.7279 0.5749 0.096 Uiso 1 1 calc R
H50B H 0.1514 0.7036 0.5134 0.096 Uiso 1 1 calc R
H50C H 0.1236 0.8046 0.5391 0.096 Uiso 1 1 calc R
C26 C 0.1225(3) 1.1434(3) 0.2036(2) 0.0458(11) Uani 1 1 d .
H26A H 0.1738 1.1176 0.2417 0.055 Uiso 1 1 calc R
C29 C 0.1549(2) 0.7476(2) 0.04229(17) 0.0313(9) Uani 1 1 d .
H29A H 0.1365 0.6879 0.0588 0.038 Uiso 1 1 calc R
H29B H 0.2301 0.7467 0.0430 0.038 Uiso 1 1 calc R
C54 C 0.3608(3) 0.3777(3) 0.3125(2) 0.0479(11) Uani 1 1 d .
H54A H 0.3090 0.3999 0.2734 0.058 Uiso 1 1 calc R
C2 C 0.3866(2) 0.5711(2) 0.13082(19) 0.0326(9) Uani 1 1 d .
H2A H 0.4429 0.6053 0.1368 0.039 Uiso 1 1 calc R
C11 C 0.2793(3) 1.0340(2) 0.39343(19) 0.0357(10) Uani 1 1 d .
H11A H 0.3334 1.0693 0.4038 0.043 Uiso 1 1 calc R
C4 C 0.4004(3) 0.4919(2) 0.0905(2) 0.0362(10) Uani 1 1 d .
H4A H 0.4661 0.4734 0.0689 0.043 Uiso 1 1 calc R
C39 C 0.5753(3) 0.8989(3) 0.2206(2) 0.0481(11) Uani 1 1 d .
H39A H 0.6286 0.8872 0.2593 0.072 Uiso 1 1 calc R
H39B H 0.5175 0.9354 0.2445 0.072 Uiso 1 1 calc R
H39C H 0.6025 0.9306 0.1751 0.072 Uiso 1 1 calc R
C5 C 0.2273(3) 0.4678(2) 0.11354(19) 0.0348(9) Uani 1 1 d .
H5A H 0.1719 0.4322 0.1087 0.042 Uiso 1 1 calc R
C14 C 0.1599(3) 1.1441(3) 0.4689(2) 0.0537(12) Uani 1 1 d .
H14A H 0.2233 1.1605 0.4911 0.080 Uiso 1 1 calc R
H14B H 0.1106 1.1341 0.5116 0.080 Uiso 1 1 calc R
H14C H 0.1319 1.1922 0.4344 0.080 Uiso 1 1 calc R
C57 C 0.1909(3) 0.4084(3) 0.4232(2) 0.0526(12) Uani 1 1 d .
H57A H 0.1897 0.3426 0.4292 0.063 Uiso 1 1 calc R
C18 C 0.0411(3) 0.6940(3) 0.35947(19) 0.0433(11) Uani 1 1 d .
H18A H 0.0634 0.7500 0.3780 0.065 Uiso 1 1 calc R
H18B H 0.1005 0.6552 0.3416 0.065 Uiso 1 1 calc R
H18C H 0.0055 0.6648 0.4026 0.065 Uiso 1 1 calc R
C42 C 0.6333(2) 0.6288(3) 0.3394(2) 0.0515(12) Uani 1 1 d .
H42A H 0.6996 0.6503 0.3258 0.077 Uiso 1 1 calc R
H42B H 0.6152 0.5881 0.2987 0.077 Uiso 1 1 calc R
H42C H 0.6369 0.5976 0.3902 0.077 Uiso 1 1 calc R
C35 C 0.3107(3) 0.7447(3) -0.1353(2) 0.0501(11) Uani 1 1 d .
H35A H 0.3446 0.7135 -0.1818 0.060 Uiso 1 1 calc R
C25 C 0.3540(3) 1.0852(3) 0.1543(3) 0.0667(14) Uani 1 1 d .
H25A H 0.4239 1.0925 0.1356 0.100 Uiso 1 1 calc R
H25B H 0.3504 1.0247 0.1752 0.100 Uiso 1 1 calc R
H25C H 0.3344 1.1281 0.1960 0.100 Uiso 1 1 calc R
C20 C -0.0976(3) 0.9050(3) 0.1445(2) 0.0491(11) Uani 1 1 d .
H20A H -0.1684 0.8936 0.1571 0.074 Uiso 1 1 calc R
H20B H -0.0943 0.9358 0.0935 0.074 Uiso 1 1 calc R
H20C H -0.0729 0.9421 0.1854 0.074 Uiso 1 1 calc R
C41 C 0.4635(3) 0.8289(3) 0.1288(2) 0.0461(11) Uani 1 1 d .
H41A H 0.4433 0.7724 0.1096 0.069 Uiso 1 1 calc R
H41B H 0.4949 0.8611 0.0854 0.069 Uiso 1 1 calc R
H41C H 0.4032 0.8648 0.1495 0.069 Uiso 1 1 calc R
C43 C 0.5856(3) 0.8053(3) 0.4124(2) 0.0520(12) Uani 1 1 d .
H43A H 0.6047 0.7758 0.4622 0.078 Uiso 1 1 calc R
H43B H 0.5328 0.8540 0.4227 0.078 Uiso 1 1 calc R
H43C H 0.6456 0.8291 0.3875 0.078 Uiso 1 1 calc R
C23 C 0.2812(3) 1.1011(3) 0.0859(2) 0.0519(12) Uani 1 1 d .
H23A H 0.2836 1.1645 0.0690 0.062 Uiso 1 1 calc R
C31 C 0.1201(3) 0.7660(3) -0.04275(18) 0.0375(10) Uani 1 1 d .
H31A H 0.1269 0.8296 -0.0546 0.045 Uiso 1 1 calc R
H31B H 0.0465 0.7575 -0.0438 0.045 Uiso 1 1 calc R
C33 C 0.1089(3) 0.5497(3) -0.0666(2) 0.0679(14) Uani 1 1 d .
H33A H 0.1211 0.4898 -0.0440 0.102 Uiso 1 1 calc R
H33B H 0.0745 0.5466 -0.1166 0.102 Uiso 1 1 calc R
H33C H 0.0660 0.5872 -0.0300 0.102 Uiso 1 1 calc R
C45 C 0.3892(3) 0.7120(3) 0.52896(18) 0.0371(10) Uani 1 1 d .
H45A H 0.4635 0.7165 0.5316 0.045 Uiso 1 1 calc R
H45B H 0.3779 0.6485 0.5363 0.045 Uiso 1 1 calc R
C32 C 0.2105(3) 0.5892(3) -0.0806(2) 0.0439(11) Uani 1 1 d .
H32A H 0.2444 0.5942 -0.0291 0.053 Uiso 1 1 calc R
C46 C 0.2983(3) 0.8875(3) 0.5759(2) 0.0455(11) Uani 1 1 d .
H46A H 0.2684 0.8847 0.5227 0.055 Uiso 1 1 calc R
C55 C 0.4652(3) 0.3992(3) 0.2822(2) 0.0594(13) Uani 1 1 d .
H55A H 0.4868 0.3607 0.2377 0.089 Uiso 1 1 calc R
H55B H 0.5143 0.3893 0.3243 0.089 Uiso 1 1 calc R
H55C H 0.4620 0.4615 0.2649 0.089 Uiso 1 1 calc R
C27 C 0.0159(3) 1.1304(3) 0.2372(2) 0.0576(12) Uani 1 1 d .
H27A H 0.0047 1.1625 0.2868 0.086 Uiso 1 1 calc R
H27B H 0.0099 1.0669 0.2468 0.086 Uiso 1 1 calc R
H27C H -0.0352 1.1533 0.1996 0.086 Uiso 1 1 calc R
C24 C 0.3203(3) 1.0437(3) 0.0152(2) 0.0638(14) Uani 1 1 d .
H24A H 0.3889 1.0585 -0.0008 0.096 Uiso 1 1 calc R
H24B H 0.2744 1.0555 -0.0288 0.096 Uiso 1 1 calc R
H24C H 0.3226 0.9807 0.0301 0.096 Uiso 1 1 calc R
C48 C 0.3979(3) 0.9306(3) 0.5683(2) 0.0703(14) Uani 1 1 d .
H48A H 0.3851 0.9903 0.5453 0.105 Uiso 1 1 calc R
H48B H 0.4460 0.8946 0.5341 0.105 Uiso 1 1 calc R
H48C H 0.4268 0.9349 0.6204 0.105 Uiso 1 1 calc R
C7 C 0.3383(3) 0.3519(3) 0.0379(2) 0.0542(12) Uani 1 1 d .
H7A H 0.2752 0.3400 0.0126 0.081 Uiso 1 1 calc R
H7B H 0.3575 0.3040 0.0754 0.081 Uiso 1 1 calc R
H7C H 0.3929 0.3552 -0.0022 0.081 Uiso 1 1 calc R
C51 C 0.2151(3) 0.6315(3) 0.6499(2) 0.0636(13) Uani 1 1 d .
H51A H 0.1495 0.6120 0.6685 0.095 Uiso 1 1 calc R
H51B H 0.2639 0.6244 0.6925 0.095 Uiso 1 1 calc R
H51C H 0.2410 0.5955 0.6050 0.095 Uiso 1 1 calc R
C34 C 0.2800(3) 0.5292(3) -0.1355(2) 0.0665(14) Uani 1 1 d .
H34A H 0.2945 0.4709 -0.1104 0.100 Uiso 1 1 calc R
H34B H 0.3440 0.5562 -0.1459 0.100 Uiso 1 1 calc R
H34C H 0.2458 0.5223 -0.1852 0.100 Uiso 1 1 calc R
C56 C 0.3581(3) 0.2783(3) 0.3221(3) 0.0732(15) Uani 1 1 d .
H56A H 0.3797 0.2492 0.2725 0.110 Uiso 1 1 calc R
H56B H 0.2885 0.2647 0.3364 0.110 Uiso 1 1 calc R
H56C H 0.4042 0.2565 0.3637 0.110 Uiso 1 1 calc R
C47 C 0.2234(3) 0.9439(3) 0.6300(2) 0.0650(13) Uani 1 1 d .
H47A H 0.2126 1.0043 0.6083 0.097 Uiso 1 1 calc R
H47B H 0.2517 0.9461 0.6825 0.097 Uiso 1 1 calc R
H47C H 0.1583 0.9174 0.6336 0.097 Uiso 1 1 calc R
C36 C 0.2976(3) 0.8419(3) -0.1588(2) 0.0735(15) Uani 1 1 d .
H36A H 0.3626 0.8603 -0.1799 0.110 Uiso 1 1 calc R
H36B H 0.2759 0.8777 -0.1127 0.110 Uiso 1 1 calc R
H36C H 0.2459 0.8509 -0.1991 0.110 Uiso 1 1 calc R
C37 C 0.3858(3) 0.7309(4) -0.0698(2) 0.0744(16) Uani 1 1 d .
H37A H 0.4535 0.7443 -0.0895 0.112 Uiso 1 1 calc R
H37B H 0.3887 0.6690 -0.0514 0.112 Uiso 1 1 calc R
H37C H 0.3639 0.7705 -0.0262 0.112 Uiso 1 1 calc R
C59 C 0.1474(3) 0.4495(4) 0.4998(2) 0.0824(17) Uani 1 1 d .
H59A H 0.0765 0.4358 0.5076 0.124 Uiso 1 1 calc R
H59B H 0.1501 0.5141 0.4971 0.124 Uiso 1 1 calc R
H59C H 0.1877 0.4250 0.5438 0.124 Uiso 1 1 calc R
C28 C 0.1360(3) 1.2410(3) 0.1926(3) 0.0693(14) Uani 1 1 d .
H28A H 0.1226 1.2715 0.2429 0.104 Uiso 1 1 calc R
H28B H 0.0882 1.2668 0.1536 0.104 Uiso 1 1 calc R
H28C H 0.2060 1.2482 0.1743 0.104 Uiso 1 1 calc R

loop_
_atom_site_aniso_label
_atom_site_aniso_U_11
_atom_site_aniso_U_22
_atom_site_aniso_U_33
_atom_site_aniso_U_23
_atom_site_aniso_U_13
_atom_site_aniso_U_12
Cr1 0.0208(3) 0.0304(4) 0.0229(3) -0.0024(3) -0.0029(3) -0.0035(3)
Cr2 0.0208(3) 0.0292(4) 0.0228(3) -0.0022(3) -0.0032(3) -0.0031(3)
Si2 0.0221(5) 0.0395(7) 0.0292(6) 0.0002(5) -0.0034(5) -0.0053(5)
Si1 0.0230(5) 0.0334(7) 0.0260(5) -0.0006(5) -0.0038(4) -0.0019(5)
P1 0.0504(6) 0.0300(7) 0.0360(6) 0.0027(5) -0.0087(5) -0.0035(5)
P2 0.0462(6) 0.0438(7) 0.0261(5) -0.0023(5) -0.0005(5) 0.0046(5)
P4 0.0417(6) 0.0367(7) 0.0373(6) 0.0077(5) -0.0072(5) -0.0054(5)
P3 0.0447(6) 0.0480(8) 0.0256(5) -0.0009(5) -0.0028(5) 0.0009(6)
N1 0.0203(15) 0.0233(18) 0.0245(15) -0.0035(13) -0.0019(13) -0.0016(13)
N2 0.0217(15) 0.0278(19) 0.0215(15) -0.0070(13) -0.0018(13) -0.0029(13)
C8 0.030(2) 0.026(2) 0.0180(18) 0.0026(16) -0.0039(16) -0.0001(18)
N3 0.0193(15) 0.035(2) 0.0225(15) -0.0015(13) 0.0011(13) -0.0035(14)
N5 0.0257(15) 0.031(2) 0.0221(15) -0.0013(13) -0.0001(13) -0.0024(14)
N4 0.0193(14) 0.035(2) 0.0236(15) -0.0046(13) -0.0015(13) -0.0041(14)
C1 0.028(2) 0.025(2) 0.0182(18) 0.0008(16) -0.0048(16) 0.0004(17)
N6 0.0245(15) 0.030(2) 0.0225(15) -0.0001(13) 0.0007(13) -0.0002(14)
C52 0.030(2) 0.035(3) 0.032(2) -0.0026(17) -0.0057(17) 0.0002(18)
C13 0.052(2) 0.026(2) 0.029(2) -0.0060(17) -0.0050(19) 0.003(2)
C15 0.0260(19) 0.043(3) 0.0235(19) 0.0009(17) 0.0006(17) -0.0111(19)
C16 0.031(2) 0.053(3) 0.033(2) -0.0054(19) 0.0074(18) -0.007(2)
C21 0.040(2) 0.025(2) 0.032(2) 0.0021(17) -0.0016(17) -0.0034(18)
C10 0.030(2) 0.034(3) 0.032(2) -0.0041(18) -0.0040(17) -0.0036(18)
C40 0.035(2) 0.057(3) 0.035(2) -0.002(2) 0.0098(18) -0.002(2)
C6 0.053(2) 0.022(2) 0.033(2) -0.0038(18) -0.007(2) 0.000(2)
C9 0.028(2) 0.033(2) 0.030(2) -0.0040(18) 0.0005(17) -0.0030(18)
C53 0.032(2) 0.032(2) 0.035(2) 0.0041(17) -0.0032(17) -0.0017(18)
C44 0.028(2) 0.037(3) 0.0247(19) 0.0021(16) -0.0034(16) -0.0004(18)
C19 0.035(2) 0.073(3) 0.028(2) 0.000(2) -0.0034(18) -0.023(2)
C3 0.0266(19) 0.033(3) 0.030(2) -0.0038(18) -0.0033(17) -0.0043(18)
C38 0.030(2) 0.042(3) 0.028(2) 0.0052(18) 0.0016(17) -0.0110(19)
C12 0.032(2) 0.037(3) 0.034(2) -0.0061(19) 0.0004(18) 0.006(2)
C17 0.041(2) 0.049(3) 0.035(2) 0.0034(19) 0.0065(18) -0.019(2)
C49 0.047(2) 0.053(3) 0.033(2) -0.005(2) 0.008(2) 0.002(2)
C22 0.039(2) 0.029(2) 0.031(2) 0.0020(17) -0.0045(18) -0.0038(19)
C58 0.046(3) 0.061(4) 0.086(3) -0.009(3) -0.021(3) -0.015(2)
C50 0.038(2) 0.104(5) 0.049(3) 0.003(3) -0.003(2) -0.002(3)
C26 0.057(3) 0.033(3) 0.047(2) -0.008(2) -0.020(2) 0.008(2)
C29 0.030(2) 0.038(3) 0.026(2) -0.0023(17) -0.0008(17) -0.0011(18)
C54 0.055(3) 0.039(3) 0.048(3) -0.008(2) -0.019(2) 0.012(2)
C2 0.029(2) 0.036(3) 0.034(2) -0.0033(18) -0.0007(18) -0.0068(19)
C11 0.041(2) 0.032(3) 0.037(2) -0.0022(18) -0.0114(19) -0.010(2)
C4 0.035(2) 0.034(3) 0.037(2) -0.0084(19) 0.0036(19) 0.007(2)
C39 0.050(2) 0.057(3) 0.040(2) 0.003(2) 0.006(2) -0.023(2)
C5 0.041(2) 0.029(3) 0.036(2) -0.0029(18) -0.0053(19) -0.012(2)
C14 0.070(3) 0.034(3) 0.056(3) -0.014(2) -0.005(2) 0.003(2)
C57 0.044(2) 0.042(3) 0.073(3) 0.015(2) -0.004(2) -0.012(2)
C18 0.041(2) 0.058(3) 0.033(2) 0.0121(19) -0.0018(19) -0.020(2)
C42 0.024(2) 0.069(3) 0.060(3) 0.019(2) 0.000(2) 0.004(2)
C35 0.055(3) 0.059(3) 0.035(2) -0.001(2) 0.006(2) -0.001(2)
C25 0.048(3) 0.079(4) 0.076(3) -0.022(3) -0.014(3) -0.013(3)
C20 0.035(2) 0.059(3) 0.051(3) 0.004(2) 0.003(2) 0.012(2)
C41 0.038(2) 0.066(3) 0.036(2) 0.018(2) -0.0028(19) -0.014(2)
C43 0.049(2) 0.081(4) 0.031(2) -0.001(2) -0.0055(19) -0.035(3)
C23 0.063(3) 0.034(3) 0.060(3) 0.009(2) 0.000(2) -0.017(2)
C31 0.036(2) 0.046(3) 0.029(2) 0.0006(18) -0.0054(18) 0.0074(19)
C33 0.093(4) 0.058(4) 0.055(3) -0.010(2) -0.004(3) -0.017(3)
C45 0.034(2) 0.047(3) 0.029(2) 0.0016(18) -0.0024(17) 0.0021(19)
C32 0.058(3) 0.040(3) 0.033(2) -0.0046(19) -0.006(2) 0.002(2)
C46 0.063(3) 0.042(3) 0.031(2) -0.0056(19) -0.002(2) -0.003(2)
C55 0.075(3) 0.056(3) 0.044(3) -0.004(2) 0.007(2) 0.011(3)
C27 0.064(3) 0.058(3) 0.046(3) -0.005(2) -0.005(2) 0.019(2)
C24 0.054(3) 0.088(4) 0.050(3) 0.014(2) 0.010(2) -0.018(3)
C48 0.093(4) 0.059(4) 0.062(3) -0.017(3) -0.001(3) -0.021(3)
C7 0.063(3) 0.040(3) 0.059(3) -0.016(2) -0.005(2) -0.001(2)
C51 0.071(3) 0.074(4) 0.048(3) 0.009(2) 0.000(2) -0.021(3)
C34 0.097(4) 0.044(3) 0.053(3) -0.004(2) 0.004(3) 0.023(3)
C56 0.082(3) 0.056(4) 0.084(3) -0.020(3) -0.032(3) -0.002(3)
C47 0.095(3) 0.048(3) 0.047(3) 0.000(2) 0.003(3) 0.021(3)
C36 0.078(3) 0.083(4) 0.063(3) 0.011(3) 0.004(3) -0.029(3)
C37 0.042(3) 0.119(5) 0.062(3) 0.004(3) -0.005(2) -0.007(3)
C59 0.051(3) 0.136(5) 0.061(3) 0.033(3) 0.009(3) -0.019(3)
C28 0.087(3) 0.045(3) 0.076(3) -0.016(3) -0.022(3) 0.003(3)

loop_
_atom_type_symbol
_atom_type_description
_atom_type_scat_dispersion_real
_atom_type_scat_dispersion_imag
_atom_type_scat_source
C C 0.0033 0.0016 'International Tables Vol C Tables 4.2.6.8 and 6.1.1.4'
H H 0.0000 0.0000 'International Tables Vol C Tables 4.2.6.8 and 6.1.1.4'
N N 0.0061 0.0033 'International Tables Vol C Tables 4.2.6.8 and 6.1.1.4'
Si Si 0.0817 0.0704 'International Tables Vol C Tables 4.2.6.8 and 6.1.1.4'
P P 0.1023 0.0942 'International Tables Vol C Tables 4.2.6.8 and 6.1.1.4'
Cr Cr 0.3209 0.6236 'International Tables Vol C Tables 4.2.6.8 and 6.1.1.4'

loop_
_geom_angle_atom_site_label_1
_geom_angle_atom_site_label_2
_geom_angle_atom_site_label_3
_geom_angle
N1 Cr1 N2 90.08(11)
N1 Cr1 N4 126.66(10)
N2 Cr1 N4 125.54(12)
N1 Cr1 N6 125.35(12)
N2 Cr1 N6 115.09(10)
N4 Cr1 N6 77.96(11)
N1 Cr1 Cr2 45.36(8)
N2 Cr1 Cr2 44.75(7)
N4 Cr1 Cr2 145.50(9)
N6 Cr1 Cr2 136.12(7)
N1 Cr1 Si2 139.78(9)
N2 Cr1 Si2 129.92(8)
N4 Cr1 Si2 37.18(8)
N6 Cr1 Si2 40.79(7)
Cr2 Cr1 Si2 174.19(3)
N2 Cr2 N1 90.07(11)
N2 Cr2 N3 124.57(10)
N1 Cr2 N3 128.22(12)
N2 Cr2 N5 128.97(12)
N1 Cr2 N5 111.68(10)
N3 Cr2 N5 77.57(10)
N2 Cr2 Cr1 45.26(8)
N1 Cr2 Cr1 44.83(7)
N3 Cr2 Cr1 148.06(8)
N5 Cr2 Cr1 133.93(7)
N2 Cr2 Si1 137.39(9)
N1 Cr2 Si1 132.25(8)
N3 Cr2 Si1 37.20(8)
N5 Cr2 Si1 40.52(7)
Cr1 Cr2 Si1 174.25(3)
N4 Si2 N6 94.62(12)
N4 Si2 C42 116.72(15)
N6 Si2 C42 110.32(16)
N4 Si2 C43 115.86(18)
N6 Si2 C43 112.61(14)
C42 Si2 C43 106.45(19)
N4 Si2 Cr1 42.70(8)
N6 Si2 Cr1 51.93(9)
C42 Si2 Cr1 127.10(13)
C43 Si2 Cr1 126.45(14)
N3 Si1 N5 94.25(12)
N3 Si1 C19 116.37(17)
N5 Si1 C19 112.96(14)
N3 Si1 C20 116.90(15)
N5 Si1 C20 110.45(16)
C19 Si1 C20 105.74(18)
N3 Si1 Cr2 42.60(8)
N5 Si1 Cr2 51.84(9)
C19 Si1 Cr2 131.31(14)
C20 Si1 Cr2 122.94(12)
C22 P1 C26 101.22(17)
C22 P1 C23 103.23(18)
C26 P1 C23 102.36(18)
C32 P2 C31 103.66(17)
C32 P2 C35 104.72(19)
C31 P2 C35 104.30(18)
C54 P4 C57 102.25(19)
C54 P4 C53 104.00(17)
C57 P4 C53 101.25(17)
C46 P3 C49 104.54(19)
C46 P3 C45 104.13(17)
C49 P3 C45 103.85(17)
C1 N1 Cr1 135.9(2)
C1 N1 Cr2 134.2(2)
Cr1 N1 Cr2 89.82(11)
C8 N2 Cr2 135.4(2)
C8 N2 Cr1 134.6(2)
Cr2 N2 Cr1 89.99(11)
N2 C8 C9 122.7(3)
N2 C8 C10 121.7(3)
C9 C8 C10 115.7(3)
C15 N3 Si1 130.0(2)
C15 N3 Cr2 129.8(2)
Si1 N3 Cr2 100.20(13)
C21 N5 C29 109.6(2)
C21 N5 Si1 119.6(2)
C29 N5 Si1 116.1(2)
C21 N5 Cr2 116.16(19)
C29 N5 Cr2 105.4(2)
Si1 N5 Cr2 87.64(11)
C38 N4 Si2 130.9(2)
C38 N4 Cr1 128.9(2)
Si2 N4 Cr1 100.12(13)
N1 C1 C3 122.0(3)
N1 C1 C2 121.8(3)
C3 C1 C2 116.2(3)
C52 N6 C44 113.9(2)
C52 N6 Si2 114.5(2)
C44 N6 Si2 118.5(2)
C52 N6 Cr1 114.95(19)
C44 N6 Cr1 104.22(19)
Si2 N6 Cr1 87.28(11)
N6 C52 C53 116.8(3)
N6 C52 H52A 108.1
C53 C52 H52A 108.1
N6 C52 H52B 108.1
C53 C52 H52B 108.1
H52A C52 H52B 107.3
C12 C13 C11 118.0(3)
C12 C13 C14 121.3(3)
C11 C13 C14 120.7(3)
N3 C15 C16 110.4(3)
N3 C15 C18 108.4(2)
C16 C15 C18 109.1(3)
N3 C15 C17 110.6(3)
C16 C15 C17 109.8(3)
C18 C15 C17 108.6(3)
C15 C16 H16A 109.5
C15 C16 H16B 109.5
H16A C16 H16B 109.5
C15 C16 H16C 109.5
H16A C16 H16C 109.5
H16B C16 H16C 109.5
N5 C21 C22 115.6(3)
N5 C21 H21A 108.4
C22 C21 H21A 108.4
N5 C21 H21B 108.4
C22 C21 H21B 108.4
H21A C21 H21B 107.4
C12 C10 C8 121.7(3)
C12 C10 H10A 119.1
C8 C10 H10A 119.1
C38 C40 H40A 109.5
C38 C40 H40B 109.5
H40A C40 H40B 109.5
C38 C40 H40C 109.5
H40A C40 H40C 109.5
H40B C40 H40C 109.5
C4 C6 C5 117.5(3)
C4 C6 C7 121.8(3)
C5 C6 C7 120.8(3)
C8 C9 C11 122.3(3)
C8 C9 H9A 118.9
C11 C9 H9A 118.9
C52 C53 P4 110.1(2)
C52 C53 H53A 109.7
P4 C53 H53A 109.6
C52 C53 H53B 109.7
P4 C53 H53B 109.6
H53A C53 H53B 108.2
N6 C44 C45 113.7(3)
N6 C44 H44A 108.8
C45 C44 H44A 108.8
N6 C44 H44B 108.8
C45 C44 H44B 108.8
H44A C44 H44B 107.7
Si1 C19 H19A 109.5
Si1 C19 H19B 109.5
H19A C19 H19B 109.5
Si1 C19 H19C 109.5
H19A C19 H19C 109.5
H19B C19 H19C 109.5
C5 C3 C1 121.9(3)
C5 C3 H3A 119.0
C1 C3 H3A 119.0
N4 C38 C40 109.7(3)
N4 C38 C41 108.4(3)
C40 C38 C41 108.9(3)
N4 C38 C39 110.8(3)
C40 C38 C39 109.6(3)
C41 C38 C39 109.4(3)
C13 C12 C10 121.9(3)
C13 C12 H12A 119.1
C10 C12 H12A 119.1
C15 C17 H17A 109.5
C15 C17 H17B 109.5
H17A C17 H17B 109.5
C15 C17 H17C 109.5
H17A C17 H17C 109.5
H17B C17 H17C 109.5
C51 C49 C50 111.1(3)
C51 C49 P3 109.5(3)
C50 C49 P3 118.5(3)
C51 C49 H49A 105.6
C50 C49 H49A 105.6
P3 C49 H49A 105.6
C21 C22 P1 113.0(2)
C21 C22 H22A 109.0
P1 C22 H22A 109.0
C21 C22 H22B 109.0
P1 C22 H22B 109.0
H22A C22 H22B 107.8
C57 C58 H58A 109.5
C57 C58 H58B 109.5
H58A C58 H58B 109.5
C57 C58 H58C 109.5
H58A C58 H58C 109.5
H58B C58 H58C 109.5
C49 C50 H50A 109.5
C49 C50 H50B 109.5
H50A C50 H50B 109.5
C49 C50 H50C 109.5
H50A C50 H50C 109.5
H50B C50 H50C 109.5
C28 C26 C27 110.6(4)
C28 C26 P1 110.2(3)
C27 C26 P1 110.6(3)
C28 C26 H26A 108.5
C27 C26 H26A 108.5
P1 C26 H26A 108.5
N5 C29 C31 114.0(3)
N5 C29 H29A 108.7
C31 C29 H29A 108.7
N5 C29 H29B 108.7
C31 C29 H29B 108.7
H29A C29 H29B 107.6
C56 C54 C55 110.2(3)
C56 C54 P4 108.8(3)
C55 C54 P4 111.7(3)
C56 C54 H54A 108.7
C55 C54 H54A 108.7
P4 C54 H54A 108.7
C4 C2 C1 121.3(3)
C4 C2 H2A 119.3
C1 C2 H2A 119.3
C13 C11 C9 120.4(3)
C13 C11 H11A 119.8
C9 C11 H11A 119.8
C6 C4 C2 122.1(3)
C6 C4 H4A 119.0
C2 C4 H4A 119.0
C38 C39 H39A 109.5
C38 C39 H39B 109.5
H39A C39 H39B 109.5
C38 C39 H39C 109.5
H39A C39 H39C 109.5
H39B C39 H39C 109.5
C3 C5 C6 121.0(3)
C3 C5 H5A 119.5
C6 C5 H5A 119.5
C13 C14 H14A 109.5
C13 C14 H14B 109.5
H14A C14 H14B 109.5
C13 C14 H14C 109.5
H14A C14 H14C 109.5
H14B C14 H14C 109.5
C59 C57 C58 110.2(3)
C59 C57 P4 110.2(3)
C58 C57 P4 115.1(3)
C59 C57 H57A 107.0
C58 C57 H57A 107.0
P4 C57 H57A 107.0
C15 C18 H18A 109.5
C15 C18 H18B 109.5
H18A C18 H18B 109.5
C15 C18 H18C 109.5
H18A C18 H18C 109.5
H18B C18 H18C 109.5
Si2 C42 H42A 109.5
Si2 C42 H42B 109.5
H42A C42 H42B 109.5
Si2 C42 H42C 109.5
H42A C42 H42C 109.5
H42B C42 H42C 109.5
C37 C35 C36 110.0(4)
C37 C35 P2 119.6(3)
C36 C35 P2 109.7(3)
C37 C35 H35A 105.5
C36 C35 H35A 105.5
P2 C35 H35A 105.5
C23 C25 H25A 109.5
C23 C25 H25B 109.5
H25A C25 H25B 109.5
C23 C25 H25C 109.5
H25A C25 H25C 109.5
H25B C25 H25C 109.5
Si1 C20 H20A 109.5
Si1 C20 H20B 109.5
H20A C20 H20B 109.5
Si1 C20 H20C 109.5
H20A C20 H20C 109.5
H20B C20 H20C 109.5
C38 C41 H41A 109.5
C38 C41 H41B 109.5
H41A C41 H41B 109.5
C38 C41 H41C 109.5
H41A C41 H41C 109.5
H41B C41 H41C 109.5
Si2 C43 H43A 109.5
Si2 C43 H43B 109.5
H43A C43 H43B 109.5
Si2 C43 H43C 109.5
H43A C43 H43C 109.5
H43B C43 H43C 109.5
C25 C23 C24 110.0(4)
C25 C23 P1 115.7(3)
C24 C23 P1 110.3(3)
C25 C23 H23A 106.8
C24 C23 H23A 106.8
P1 C23 H23A 106.8
C29 C31 P2 119.3(3)
C29 C31 H31A 107.5
P2 C31 H31A 107.5
C29 C31 H31B 107.5
P2 C31 H31B 107.5
H31A C31 H31B 107.0
C32 C33 H33A 109.5
C32 C33 H33B 109.5
H33A C33 H33B 109.5
C32 C33 H33C 109.5
H33A C33 H33C 109.5
H33B C33 H33C 109.5
C44 C45 P3 118.6(3)
C44 C45 H45A 107.7
P3 C45 H45A 107.7
C44 C45 H45B 107.7
P3 C45 H45B 107.7
H45A C45 H45B 107.1
C33 C32 C34 110.0(3)
C33 C32 P2 107.9(3)
C34 C32 P2 111.1(3)
C33 C32 H32A 109.3
C34 C32 H32A 109.3
P2 C32 H32A 109.3
C48 C46 C47 109.3(3)
C48 C46 P3 108.0(3)
C47 C46 P3 112.5(3)
C48 C46 H46A 109.0
C47 C46 H46A 109.0
P3 C46 H46A 109.0
C54 C55 H55A 109.5
C54 C55 H55B 109.5
H55A C55 H55B 109.5
C54 C55 H55C 109.5
H55A C55 H55C 109.5
H55B C55 H55C 109.5
C26 C27 H27A 109.5
C26 C27 H27B 109.5
H27A C27 H27B 109.5
C26 C27 H27C 109.5
H27A C27 H27C 109.5
H27B C27 H27C 109.5
C23 C24 H24A 109.5
C23 C24 H24B 109.5
H24A C24 H24B 109.5
C23 C24 H24C 109.5
H24A C24 H24C 109.5
H24B C24 H24C 109.5
C46 C48 H48A 109.5
C46 C48 H48B 109.5
H48A C48 H48B 109.5
C46 C48 H48C 109.5
H48A C48 H48C 109.5
H48B C48 H48C 109.5
C6 C7 H7A 109.5
C6 C7 H7B 109.5
H7A C7 H7B 109.5
C6 C7 H7C 109.5
H7A C7 H7C 109.5
H7B C7 H7C 109.5
C49 C51 H51A 109.5
C49 C51 H51B 109.5
H51A C51 H51B 109.5
C49 C51 H51C 109.5
H51A C51 H51C 109.5
H51B C51 H51C 109.5
C32 C34 H34A 109.5
C32 C34 H34B 109.5
H34A C34 H34B 109.5
C32 C34 H34C 109.5
H34A C34 H34C 109.5
H34B C34 H34C 109.5
C54 C56 H56A 109.5
C54 C56 H56B 109.5
H56A C56 H56B 109.5
C54 C56 H56C 109.5
H56A C56 H56C 109.5
H56B C56 H56C 109.5
C46 C47 H47A 109.5
C46 C47 H47B 109.5
H47A C47 H47B 109.5
C46 C47 H47C 109.5
H47A C47 H47C 109.5
H47B C47 H47C 109.5
C35 C36 H36A 109.5
C35 C36 H36B 109.5
H36A C36 H36B 109.5
C35 C36 H36C 109.5
H36A C36 H36C 109.5
H36B C36 H36C 109.5
C35 C37 H37A 109.5
C35 C37 H37B 109.5
H37A C37 H37B 109.5
C35 C37 H37C 109.5
H37A C37 H37C 109.5
H37B C37 H37C 109.5
C57 C59 H59A 109.5
C57 C59 H59B 109.5
H59A C59 H59B 109.5
C57 C59 H59C 109.5
H59A C59 H59C 109.5
H59B C59 H59C 109.5
C26 C28 H28A 109.5
C26 C28 H28B 109.5
H28A C28 H28B 109.5
C26 C28 H28C 109.5
H28A C28 H28C 109.5
H28B C28 H28C 109.5

loop_
_geom_bond_atom_site_label_1
_geom_bond_atom_site_label_2
_geom_bond_distance
Cr1 N1 1.856(2)
Cr1 N2 1.870(3)
Cr1 N4 1.900(2)
Cr1 N6 2.174(3)
Cr1 Cr2 2.6325(8)
Cr1 Si2 2.7586(12)
Cr2 N2 1.853(2)
Cr2 N1 1.873(3)
Cr2 N3 1.904(2)
Cr2 N5 2.179(3)
Cr2 Si1 2.7686(12)
Si2 N4 1.693(3)
Si2 N6 1.804(3)
Si2 C42 1.842(4)
Si2 C43 1.861(3)
Si1 N3 1.701(3)
Si1 N5 1.800(3)
Si1 C19 1.855(3)
Si1 C20 1.858(4)
P1 C22 1.847(4)
P1 C26 1.848(4)
P1 C23 1.858(4)
P2 C32 1.842(4)
P2 C31 1.846(3)
P2 C35 1.852(4)
P4 C54 1.856(4)
P4 C57 1.859(4)
P4 C53 1.868(4)
P3 C46 1.841(4)
P3 C49 1.852(4)
P3 C45 1.864(3)
N1 C1 1.383(4)
N2 C8 1.388(4)
C8 C9 1.391(4)
C8 C10 1.399(4)
N3 C15 1.470(4)
N5 C21 1.475(4)
N5 C29 1.518(4)
N4 C38 1.477(4)
C1 C3 1.395(4)
C1 C2 1.404(4)
N6 C52 1.476(4)
N6 C44 1.517(4)
C52 C53 1.507(4)
C52 H52A 0.9900
C52 H52B 0.9900
C13 C12 1.361(5)
C13 C11 1.384(5)
C13 C14 1.517(5)
C15 C16 1.518(4)
C15 C18 1.524(4)
C15 C17 1.535(5)
C16 H16A 0.9800
C16 H16B 0.9800
C16 H16C 0.9800
C21 C22 1.511(4)
C21 H21A 0.9900
C21 H21B 0.9900
C10 C12 1.382(4)
C10 H10A 0.9500
C40 C38 1.519(4)
C40 H40A 0.9800
C40 H40B 0.9800
C40 H40C 0.9800
C6 C4 1.374(5)
C6 C5 1.391(5)
C6 C7 1.509(5)
C9 C11 1.394(4)
C9 H9A 0.9500
C53 H53A 0.9900
C53 H53B 0.9900
C44 C45 1.541(4)
C44 H44A 0.9900
C44 H44B 0.9900
C19 H19A 0.9800
C19 H19B 0.9800
C19 H19C 0.9800
C3 C5 1.389(5)
C3 H3A 0.9500
C38 C41 1.520(4)
C38 C39 1.527(5)
C12 H12A 0.9500
C17 H17A 0.9800
C17 H17B 0.9800
C17 H17C 0.9800
C49 C51 1.523(6)
C49 C50 1.529(5)
C49 H49A 1.0000
C22 H22A 0.9900
C22 H22B 0.9900
C58 C57 1.533(5)
C58 H58A 0.9800
C58 H58B 0.9800
C58 H58C 0.9800
C50 H50A 0.9800
C50 H50B 0.9800
C50 H50C 0.9800
C26 C28 1.511(5)
C26 C27 1.529(5)
C26 H26A 1.0000
C29 C31 1.544(4)
C29 H29A 0.9900
C29 H29B 0.9900
C54 C56 1.513(5)
C54 C55 1.516(5)
C54 H54A 1.0000
C2 C4 1.383(5)
C2 H2A 0.9500
C11 H11A 0.9500
C4 H4A 0.9500
C39 H39A 0.9800
C39 H39B 0.9800
C39 H39C 0.9800
C5 H5A 0.9500
C14 H14A 0.9800
C14 H14B 0.9800
C14 H14C 0.9800
C57 C59 1.524(5)
C57 H57A 1.0000
C18 H18A 0.9800
C18 H18B 0.9800
C18 H18C 0.9800
C42 H42A 0.9800
C42 H42B 0.9800
C42 H42C 0.9800
C35 C37 1.511(5)
C35 C36 1.514(6)
C35 H35A 1.0000
C25 C23 1.533(5)
C25 H25A 0.9800
C25 H25B 0.9800
C25 H25C 0.9800
C20 H20A 0.9800
C20 H20B 0.9800
C20 H20C 0.9800
C41 H41A 0.9800
C41 H41B 0.9800
C41 H41C 0.9800
C43 H43A 0.9800
C43 H43B 0.9800
C43 H43C 0.9800
C23 C24 1.541(5)
C23 H23A 1.0000
C31 H31A 0.9900
C31 H31B 0.9900
C33 C32 1.525(5)
C33 H33A 0.9800
C33 H33B 0.9800
C33 H33C 0.9800
C45 H45A 0.9900
C45 H45B 0.9900
C32 C34 1.534(5)
C32 H32A 1.0000
C46 C48 1.517(5)
C46 C47 1.537(5)
C46 H46A 1.0000
C55 H55A 0.9800
C55 H55B 0.9800
C55 H55C 0.9800
C27 H27A 0.9800
C27 H27B 0.9800
C27 H27C 0.9800
C24 H24A 0.9800
C24 H24B 0.9800
C24 H24C 0.9800
C48 H48A 0.9800
C48 H48B 0.9800
C48 H48C 0.9800
C7 H7A 0.9800
C7 H7B 0.9800
C7 H7C 0.9800
C51 H51A 0.9800
C51 H51B 0.9800
C51 H51C 0.9800
C34 H34A 0.9800
C34 H34B 0.9800
C34 H34C 0.9800
C56 H56A 0.9800
C56 H56B 0.9800
C56 H56C 0.9800
C47 H47A 0.9800
C47 H47B 0.9800
C47 H47C 0.9800
C36 H36A 0.9800
C36 H36B 0.9800
C36 H36C 0.9800
C37 H37A 0.9800
C37 H37B 0.9800
C37 H37C 0.9800
C59 H59A 0.9800
C59 H59B 0.9800
C59 H59C 0.9800
C28 H28A 0.9800
C28 H28B 0.9800
C28 H28C 0.9800

loop_
_geom_torsion_atom_site_label_1
_geom_torsion_atom_site_label_2
_geom_torsion_atom_site_label_3
_geom_torsion_atom_site_label_4
_geom_torsion
N1 Cr1 Cr2 N2 178.03(16)
N4 Cr1 Cr2 N2 -89.42(18)
N6 Cr1 Cr2 N2 79.62(16)
Si2 Cr1 Cr2 N2 24.4(4)
N2 Cr1 Cr2 N1 -178.03(16)
N4 Cr1 Cr2 N1 92.56(18)
N6 Cr1 Cr2 N1 -98.41(16)
Si2 Cr1 Cr2 N1 -153.6(4)
N1 Cr1 Cr2 N3 92.59(19)
N2 Cr1 Cr2 N3 -85.43(19)
N4 Cr1 Cr2 N3 -174.9(2)
N6 Cr1 Cr2 N3 -5.82(19)
Si2 Cr1 Cr2 N3 -61.0(4)
N1 Cr1 Cr2 N5 -76.02(15)
N2 Cr1 Cr2 N5 105.95(16)
N4 Cr1 Cr2 N5 16.54(18)
N6 Cr1 Cr2 N5 -174.43(15)
Si2 Cr1 Cr2 N5 130.4(4)
N1 Cr1 Cr2 Si1 -61.9(4)
N2 Cr1 Cr2 Si1 120.1(4)
N4 Cr1 Cr2 Si1 30.7(4)
N6 Cr1 Cr2 Si1 -160.3(3)
Si2 Cr1 Cr2 Si1 144.6(4)
N1 Cr1 Si2 N4 88.35(19)
N2 Cr1 Si2 N4 -98.69(17)
N6 Cr1 Si2 N4 178.41(18)
Cr2 Cr1 Si2 N4 -121.0(4)
N1 Cr1 Si2 N6 -90.07(17)
N2 Cr1 Si2 N6 82.90(16)
N4 Cr1 Si2 N6 -178.41(18)
Cr2 Cr1 Si2 N6 60.6(4)
N1 Cr1 Si2 C42 -2.3(2)
N2 Cr1 Si2 C42 170.64(18)
N4 Cr1 Si2 C42 -90.7(2)
N6 Cr1 Si2 C42 87.74(19)
Cr2 Cr1 Si2 C42 148.3(4)
N1 Cr1 Si2 C43 178.30(19)
N2 Cr1 Si2 C43 -8.7(2)
N4 Cr1 Si2 C43 90.0(2)
N6 Cr1 Si2 C43 -91.64(19)
Cr2 Cr1 Si2 C43 -31.1(4)
N2 Cr2 Si1 N3 -87.35(18)
N1 Cr2 Si1 N3 100.71(17)
N5 Cr2 Si1 N3 173.56(18)
Cr1 Cr2 Si1 N3 157.8(4)
N2 Cr2 Si1 N5 99.08(17)
N1 Cr2 Si1 N5 -72.86(16)
N3 Cr2 Si1 N5 -173.56(18)
Cr1 Cr2 Si1 N5 -15.7(4)
N2 Cr2 Si1 C19 -172.65(19)
N1 Cr2 Si1 C19 15.4(2)
N3 Cr2 Si1 C19 -85.3(2)
N5 Cr2 Si1 C19 88.27(19)
Cr1 Cr2 Si1 C19 72.5(4)
N2 Cr2 Si1 C20 7.91(19)
N1 Cr2 Si1 C20 -164.03(18)
N3 Cr2 Si1 C20 95.3(2)
N5 Cr2 Si1 C20 -91.17(18)
Cr1 Cr2 Si1 C20 -106.9(4)
N2 Cr1 N1 C1 -175.2(3)
N4 Cr1 N1 C1 48.2(4)
N6 Cr1 N1 C1 -53.8(3)
Cr2 Cr1 N1 C1 -176.6(4)
Si2 Cr1 N1 C1 -0.6(4)
N2 Cr1 N1 Cr2 1.39(12)
N4 Cr1 N1 Cr2 -135.14(12)
N6 Cr1 N1 Cr2 122.78(11)
Si2 Cr1 N1 Cr2 176.00(6)
N2 Cr2 N1 C1 175.3(3)
N3 Cr2 N1 C1 39.0(4)
N5 Cr2 N1 C1 -52.1(3)
Cr1 Cr2 N1 C1 176.7(4)
Si1 Cr2 N1 C1 -10.1(4)
N2 Cr2 N1 Cr1 -1.40(12)
N3 Cr2 N1 Cr1 -137.72(11)
N5 Cr2 N1 Cr1 131.23(10)
Si1 Cr2 N1 Cr1 173.15(5)
N1 Cr2 N2 C8 -179.0(3)
N3 Cr2 N2 C8 -40.2(4)
N5 Cr2 N2 C8 62.6(3)
Cr1 Cr2 N2 C8 179.6(4)
Si1 Cr2 N2 C8 7.0(4)
N1 Cr2 N2 Cr1 1.39(12)
N3 Cr2 N2 Cr1 140.18(12)
N5 Cr2 N2 Cr1 -117.05(12)
Si1 Cr2 N2 Cr1 -172.65(5)
N1 Cr1 N2 C8 179.0(3)
N4 Cr1 N2 C8 -43.7(4)
N6 Cr1 N2 C8 49.2(3)
Cr2 Cr1 N2 C8 -179.6(4)
Si2 Cr1 N2 C8 3.5(4)
N1 Cr1 N2 Cr2 -1.41(12)
N4 Cr1 N2 Cr2 135.89(11)
N6 Cr1 N2 Cr2 -131.16(10)
Si2 Cr1 N2 Cr2 -176.87(5)
Cr2 N2 C8 C9 -148.6(3)
Cr1 N2 C8 C9 30.9(5)
Cr2 N2 C8 C10 31.1(5)
Cr1 N2 C8 C10 -149.4(3)
N5 Si1 N3 C15 -173.9(3)
C19 Si1 N3 C15 -55.7(3)
C20 Si1 N3 C15 70.5(3)
Cr2 Si1 N3 C15 -179.0(4)
N5 Si1 N3 Cr2 5.07(14)
C19 Si1 N3 Cr2 123.33(15)
C20 Si1 N3 Cr2 -110.44(16)
N2 Cr2 N3 C15 -56.2(3)
N1 Cr2 N3 C15 66.8(3)
N5 Cr2 N3 C15 174.7(3)
Cr1 Cr2 N3 C15 3.1(4)
Si1 Cr2 N3 C15 179.0(4)
N2 Cr2 N3 Si1 124.79(14)
N1 Cr2 N3 Si1 -112.21(15)
N5 Cr2 N3 Si1 -4.28(12)
Cr1 Cr2 N3 Si1 -175.90(6)
N3 Si1 N5 C21 -123.3(2)
C19 Si1 N5 C21 115.7(3)
C20 Si1 N5 C21 -2.5(3)
Cr2 Si1 N5 C21 -118.9(2)
N3 Si1 N5 C29 101.6(2)
C19 Si1 N5 C29 -19.4(3)
C20 Si1 N5 C29 -137.6(2)
Cr2 Si1 N5 C29 106.0(3)
N3 Si1 N5 Cr2 -4.36(12)
C19 Si1 N5 Cr2 -125.38(16)
C20 Si1 N5 Cr2 116.43(14)
N2 Cr2 N5 C21 1.3(3)
N1 Cr2 N5 C21 -107.6(2)
N3 Cr2 N5 C21 126.0(2)
Cr1 Cr2 N5 C21 -60.1(2)
Si1 Cr2 N5 C21 122.0(3)
N2 Cr2 N5 C29 122.8(2)
N1 Cr2 N5 C29 14.0(2)
N3 Cr2 N5 C29 -112.5(2)
Cr1 Cr2 N5 C29 61.4(2)
Si1 Cr2 N5 C29 -116.5(2)
N2 Cr2 N5 Si1 -120.70(12)
N1 Cr2 N5 Si1 130.43(11)
N3 Cr2 N5 Si1 3.98(11)
Cr1 Cr2 N5 Si1 177.84(5)
N6 Si2 N4 C38 178.9(3)
C42 Si2 N4 C38 -65.6(3)
C43 Si2 N4 C38 61.0(3)
Cr1 Si2 N4 C38 177.6(4)
N6 Si2 N4 Cr1 1.25(14)
C42 Si2 N4 Cr1 116.76(16)
C43 Si2 N4 Cr1 -116.64(16)
N1 Cr1 N4 C38 55.9(3)
N2 Cr1 N4 C38 -66.4(3)
N6 Cr1 N4 C38 -178.7(3)
Cr2 Cr1 N4 C38 -6.5(4)
Si2 Cr1 N4 C38 -177.7(4)
N1 Cr1 N4 Si2 -126.42(14)
N2 Cr1 N4 Si2 111.30(15)
N6 Cr1 N4 Si2 -1.06(12)
Cr2 Cr1 N4 Si2 171.19(6)
Cr1 N1 C1 C3 141.5(3)
Cr2 N1 C1 C3 -33.8(5)
Cr1 N1 C1 C2 -37.5(5)
Cr2 N1 C1 C2 147.2(3)
N4 Si2 N6 C52 115.2(2)
C42 Si2 N6 C52 -5.5(3)
C43 Si2 N6 C52 -124.3(2)
Cr1 Si2 N6 C52 116.3(2)
N4 Si2 N6 C44 -105.8(2)
C42 Si2 N6 C44 133.5(2)
C43 Si2 N6 C44 14.7(3)
Cr1 Si2 N6 C44 -104.7(3)
N4 Si2 N6 Cr1 -1.08(12)
C42 Si2 N6 Cr1 -121.80(14)
C43 Si2 N6 Cr1 119.43(17)
N1 Cr1 N6 C52 11.8(2)
N2 Cr1 N6 C52 121.3(2)
N4 Cr1 N6 C52 -114.9(2)
Cr2 Cr1 N6 C52 71.4(2)
Si2 Cr1 N6 C52 -115.9(2)
N1 Cr1 N6 C44 -113.7(2)
N2 Cr1 N6 C44 -4.1(2)
N4 Cr1 N6 C44 119.7(2)
Cr2 Cr1 N6 C44 -54.0(2)
Si2 Cr1 N6 C44 118.7(2)
N1 Cr1 N6 Si2 127.65(12)
N2 Cr1 N6 Si2 -122.83(11)
N4 Cr1 N6 Si2 0.98(11)
Cr2 Cr1 N6 Si2 -172.70(5)
C44 N6 C52 C53 64.8(3)
Si2 N6 C52 C53 -154.3(2)
Cr1 N6 C52 C53 -55.4(3)
Si1 N3 C15 C16 -53.7(4)
Cr2 N3 C15 C16 127.5(3)
Si1 N3 C15 C18 -173.1(3)
Cr2 N3 C15 C18 8.2(4)
Si1 N3 C15 C17 68.0(4)
Cr2 N3 C15 C17 -110.8(3)
C29 N5 C21 C22 -145.3(3)
Si1 N5 C21 C22 77.0(3)
Cr2 N5 C21 C22 -26.1(4)
N2 C8 C10 C12 179.4(3)
C9 C8 C10 C12 -0.9(5)
N2 C8 C9 C11 178.7(3)
C10 C8 C9 C11 -1.0(5)
N6 C52 C53 P4 -174.0(2)
C54 P4 C53 C52 -88.4(3)
C57 P4 C53 C52 165.8(2)
C52 N6 C44 C45 53.5(4)
Si2 N6 C44 C45 -85.8(3)
Cr1 N6 C44 C45 179.6(2)
N1 C1 C3 C5 -179.4(3)
C2 C1 C3 C5 -0.3(5)
Si2 N4 C38 C40 57.5(4)
Cr1 N4 C38 C40 -125.6(3)
Si2 N4 C38 C41 176.3(3)
Cr1 N4 C38 C41 -6.7(4)
Si2 N4 C38 C39 -63.6(4)
Cr1 N4 C38 C39 113.3(3)
C11 C13 C12 C10 -0.5(6)
C14 C13 C12 C10 177.9(4)
C8 C10 C12 C13 1.7(6)
C46 P3 C49 C51 175.3(3)
C45 P3 C49 C51 66.4(3)
C46 P3 C49 C50 46.5(3)
C45 P3 C49 C50 -62.4(4)
N5 C21 C22 P1 -165.0(2)
C26 P1 C22 C21 160.4(2)
C23 P1 C22 C21 -93.8(3)
C22 P1 C26 C28 169.1(3)
C23 P1 C26 C28 62.7(3)
C22 P1 C26 C27 -68.2(3)
C23 P1 C26 C27 -174.6(3)
C21 N5 C29 C31 -56.4(3)
Si1 N5 C29 C31 82.9(3)
Cr2 N5 C29 C31 177.9(2)
C57 P4 C54 C56 -66.5(3)
C53 P4 C54 C56 -171.5(3)
C57 P4 C54 C55 171.7(3)
C53 P4 C54 C55 66.6(3)
N1 C1 C2 C4 -179.8(3)
C3 C1 C2 C4 1.1(5)
C12 C13 C11 C9 -1.4(6)
C14 C13 C11 C9 -179.8(4)
C8 C9 C11 C13 2.2(6)
C5 C6 C4 C2 -0.5(6)
C7 C6 C4 C2 -178.9(4)
C1 C2 C4 C6 -0.8(6)
C1 C3 C5 C6 -0.9(6)
C4 C6 C5 C3 1.3(6)
C7 C6 C5 C3 179.7(4)
C54 P4 C57 C59 -178.8(3)
C53 P4 C57 C59 -71.6(3)
C54 P4 C57 C58 -53.5(4)
C53 P4 C57 C58 53.7(3)
C32 P2 C35 C37 -42.8(4)
C31 P2 C35 C37 65.8(4)
C32 P2 C35 C36 -171.3(3)
C31 P2 C35 C36 -62.7(3)
C22 P1 C23 C25 -59.7(3)
C26 P1 C23 C25 45.1(4)
C22 P1 C23 C24 65.9(3)
C26 P1 C23 C24 170.7(3)
N5 C29 C31 P2 170.4(2)
C32 P2 C31 C29 36.5(3)
C35 P2 C31 C29 -72.8(3)
N6 C44 C45 P3 177.8(2)
C46 P3 C45 C44 -32.0(3)
C49 P3 C45 C44 77.2(3)
C31 P2 C32 C33 68.9(3)
C35 P2 C32 C33 178.0(2)
C31 P2 C32 C34 -170.5(3)
C35 P2 C32 C34 -61.4(3)
C49 P3 C46 C48 177.9(2)
C45 P3 C46 C48 -73.5(3)
C49 P3 C46 C47 57.2(3)
C45 P3 C46 C47 165.9(3)
